data_1510173
loop_
_publ_author_name
'Fornasini, M.L.'
'Pani, M.'
'Canepa, F.'
'Merlo, F.'

_publ_section_title
;
 Phases around the 1:1:1 composition in the Yb-Au-Ge and Ca-Au-Ge systems
;
_journal_name_full 'Journal of Alloys Compd.'
_journal_page_first 82
_journal_page_last 88
_journal_paper_doi 10.1016/S0925-8388(97)00278-8
_journal_volume 264
_journal_year 1998
_chemical_formula_sum 'Au Ge Yb'
_chemical_name_systematic 'Yb Au Ge'
_space_group_IT_number 62
_symmetry_space_group_name_Hall '-P 2ac 2n'
_symmetry_space_group_name_H-M 'P n m a'
_cell_angle_alpha 90
_cell_angle_beta 90
_cell_angle_gamma 90
_cell_formula_units_Z 12
_cell_length_a 21.332
_cell_length_b 4.485
_cell_length_c 7.708
_cell_volume 737.455
_citation_journal_id_ASTM JALCEU
_cod_data_source_file gold_230.cif
_cod_data_source_block Au1Ge1Yb1
_cod_original_cell_volume 737.4554
_cod_original_formula_sum 'Au1 Ge1 Yb1'
_cod_database_code 1510173

loop_
_symmetry_equiv_pos_as_xyz
x,y,z
-x+1/2,-y,z+1/2
x+1/2,-y+1/2,-z+1/2
-x,y+1/2,-z
-x,-y,-z
x-1/2,y,-z-1/2
-x-1/2,y-1/2,z-1/2
x,-y-1/2,z

loop_
_atom_site_label
_atom_site_type_symbol
_atom_site_fract_x
_atom_site_fract_y
_atom_site_fract_z
_atom_site_occupancy
_atom_site_U_iso_or_equiv
Yb3 Yb 0.3331 0.25 0.7132 1 0.0
Yb1 Yb 0.0005 0.25 0.7094 1 0.0
Au3 Au 0.4317 0.25 0.4186 1 0.0
Au2 Au 0.238 0.25 0.4138 1 0.0
Ge2 Ge 0.2714 0.25 0.082 1 0.0
Ge3 Ge 0.399 0.25 0.096 1 0.0
Au1 Au 0.0936 0.25 0.4153 1 0.0
Ge1 Ge 0.0703 0.25 0.083 1 0.0
Yb2 Yb 0.1663 0.25 0.7842 1 0.0
